data_4080641
loop_
_publ_author_name
'Pusztai, Erika'
'Toulokhonova, Irina S.'
'Temple, Nicole'
'Albright, Haley'
'Zakai, Uzma I.'
'Guo, Song'
'Guzei, Ilia A.'
'Hu, Rongrong'
'West, Robert'

_publ_section_title
;
 Synthesis and Photophysical Properties of Asymmetric Substituted
 Silafluorenes
;
_journal_issue 9
_journal_name_full Organometallics
_journal_page_first 2529
_journal_paper_doi 10.1021/om300891n
_journal_volume 32
_journal_year 2013
_chemical_formula_moiety 'C36 H26 Si'
_chemical_formula_sum 'C36 H26 Si'
_chemical_formula_weight 486.66
_chemical_name_systematic
; 
 ? 
;
_space_group_IT_number 14
_symmetry_cell_setting monoclinic
_symmetry_Int_Tables_number 14
_symmetry_space_group_name_Hall '-P 2ybc'
_symmetry_space_group_name_H-M 'P 1 21/c 1'
_atom_sites_solution_hydrogens geom
_atom_sites_solution_primary direct
_atom_sites_solution_secondary difmap
_cell_angle_alpha 90.00
_cell_angle_beta 101.050(16)
_cell_angle_gamma 90.00
_cell_formula_units_Z 4
_cell_length_a 10.718(4)
_cell_length_b 19.313(7)
_cell_length_c 13.299(5)
_cell_measurement_reflns_used 7824
_cell_measurement_temperature 297(2)
_cell_measurement_theta_max 25.3313
_cell_measurement_theta_min 2.2046
_cell_volume 2701.8(17)
_computing_cell_refinement 'SAINT Ver. 7.68A (Bruker-AXS, 2007)'
_computing_data_collection 'APEX2 Ver. 2010.11-3 (Bruker-AXS, 2010)'
_computing_data_reduction 'SAINT Ver. 7.68A'
_computing_molecular_graphics SHELXTL
_computing_publication_material SHELXTL
_computing_structure_refinement 'SHELXTL, OLEX2 (Dolomanov et al., 2009)'
_computing_structure_solution 'SHELXTL (Sheldrick, 2008)'
_diffrn_ambient_temperature 297(2)
_diffrn_measured_fraction_theta_full 0.993
_diffrn_measured_fraction_theta_max 0.990
_diffrn_measurement_device_type 'Bruker SMART APEX2 area detector'
_diffrn_measurement_method '0.50\% \w and 0.5\% \f scans'
_diffrn_radiation_monochromator 'mirror optics'
_diffrn_radiation_type 'Mo K\a'
_diffrn_radiation_wavelength 0.71073
_diffrn_reflns_av_R_equivalents 0.0458
_diffrn_reflns_av_sigmaI/netI 0.0286
_diffrn_reflns_limit_h_max 12
_diffrn_reflns_limit_h_min -11
_diffrn_reflns_limit_k_max 23
_diffrn_reflns_limit_k_min -23
_diffrn_reflns_limit_l_max 16
_diffrn_reflns_limit_l_min -16
_diffrn_reflns_number 30088
_diffrn_reflns_theta_full 25.00
_diffrn_reflns_theta_max 25.49
_diffrn_reflns_theta_min 2.20
_exptl_absorpt_coefficient_mu 0.110
_exptl_absorpt_correction_T_max 0.9870
_exptl_absorpt_correction_T_min 0.9837
_exptl_absorpt_correction_type analytical
_exptl_absorpt_process_details
;
SADABS  (Bruker-AXS, 2007)
;
_exptl_crystal_colour colourless
_exptl_crystal_density_diffrn 1.196
_exptl_crystal_density_method 'not measured'
_exptl_crystal_description block
_exptl_crystal_F_000 1024
_exptl_crystal_size_max 0.15
_exptl_crystal_size_mid 0.14
_exptl_crystal_size_min 0.12
_refine_diff_density_max 0.197
_refine_diff_density_min -0.208
_refine_diff_density_rms 0.032
_refine_ls_extinction_method none
_refine_ls_goodness_of_fit_ref 0.937
_refine_ls_hydrogen_treatment constr
_refine_ls_matrix_type full
_refine_ls_number_parameters 334
_refine_ls_number_reflns 4969
_refine_ls_number_restraints 0
_refine_ls_restrained_S_all 0.937
_refine_ls_R_factor_all 0.0688
_refine_ls_R_factor_gt 0.0448
_refine_ls_shift/su_max 0.000
_refine_ls_shift/su_mean 0.000
_refine_ls_structure_factor_coef Fsqd
_refine_ls_weighting_details 'calc w=1/[\s^2^(Fo^2^)+(0.0460P)^2^+1.4594P] where P=(Fo^2^+2Fc^2^)/3'
_refine_ls_weighting_scheme calc
_refine_ls_wR_factor_gt 0.1057
_refine_ls_wR_factor_ref 0.1212
_reflns_number_gt 3540
_reflns_number_total 4969
_reflns_threshold_expression I>2\s(I)
_cod_data_source_file om300891n_si_005.cif
_cod_data_source_block west216
_cod_depositor_comments
;
The following automatic conversions were performed:

'_symmetry_cell_setting' value 'Monoclinic' changed to 'monoclinic'
according to /home/saulius/struct/CIF-dictionaries/cif_core.dic
dictionary named 'cif_core.dic' version 2.3.1 from 2005-06-27.

Automatic conversion script
Id: cif_fix_values 1891 2012-01-12 08:04:46Z andrius 
;
_cod_original_sg_symbol_Hall '-P 2ybc     '
_cod_original_sg_symbol_H-M 'P 1 21/c 1  '
_cod_database_code 4080641

loop_
_symmetry_equiv_pos_as_xyz
'x, y, z'
'-x, y+1/2, -z+1/2'
'-x, -y, -z'
'x, -y-1/2, z-1/2'

loop_
_atom_site_label
_atom_site_type_symbol
_atom_site_fract_x
_atom_site_fract_y
_atom_site_fract_z
_atom_site_U_iso_or_equiv
_atom_site_adp_type
_atom_site_occupancy
_atom_site_symmetry_multiplicity
_atom_site_calc_flag
_atom_site_refinement_flags
Si1 Si 0.79650(5) 0.43712(3) 0.22568(4) 0.04526(16) Uani 1 1 d .
C1 C 0.69889(19) 0.50947(10) 0.26330(15) 0.0476(5) Uani 1 1 d .
C2 C 0.7066(2) 0.58073(12) 0.25017(18) 0.0602(6) Uani 1 1 d .
H2 H 0.7643 0.5986 0.2129 0.072 Uiso 1 1 calc R
C3 C 0.6292(3) 0.62509(12) 0.29210(19) 0.0670(7) Uani 1 1 d .
H3 H 0.6350 0.6727 0.2834 0.080 Uiso 1 1 calc R
C4 C 0.5437(2) 0.59852(12) 0.34658(19) 0.0651(6) Uani 1 1 d .
H4 H 0.4923 0.6285 0.3753 0.078 Uiso 1 1 calc R
C5 C 0.5328(2) 0.52796(11) 0.35937(16) 0.0540(5) Uani 1 1 d .
H5 H 0.4734 0.5107 0.3955 0.065 Uiso 1 1 calc R
C6 C 0.61032(18) 0.48275(10) 0.31841(15) 0.0446(5) Uani 1 1 d .
C7 C 0.60912(18) 0.40593(10) 0.32705(14) 0.0437(5) Uani 1 1 d .
C8 C 0.70113(18) 0.37142(10) 0.28208(14) 0.0432(4) Uani 1 1 d .
C9 C 0.70363(18) 0.29913(10) 0.28227(15) 0.0447(5) Uani 1 1 d .
C10 C 0.61801(19) 0.26266(11) 0.32894(16) 0.0514(5) Uani 1 1 d .
H10 H 0.6197 0.2145 0.3282 0.062 Uiso 1 1 calc R
C11 C 0.53011(19) 0.29610(11) 0.37665(16) 0.0493(5) Uani 1 1 d .
C12 C 0.52627(19) 0.36831(11) 0.37387(16) 0.0485(5) Uani 1 1 d .
H12 H 0.4670 0.3916 0.4040 0.058 Uiso 1 1 calc R
C13 C 0.7950(2) 0.26032(10) 0.23201(16) 0.0486(5) Uani 1 1 d .
C14 C 0.7508(2) 0.21811(12) 0.14835(19) 0.0654(6) Uani 1 1 d .
H14 H 0.6638 0.2141 0.1241 0.078 Uiso 1 1 calc R
C15 C 0.8338(3) 0.18216(16) 0.1008(2) 0.0908(9) Uani 1 1 d .
H15 H 0.8027 0.1543 0.0446 0.109 Uiso 1 1 calc R
C16 C 0.9617(3) 0.18731(17) 0.1360(3) 0.0978(10) Uani 1 1 d .
H16 H 1.0176 0.1630 0.1036 0.117 Uiso 1 1 calc R
C17 C 1.0076(3) 0.22791(15) 0.2186(2) 0.0840(8) Uani 1 1 d .
H17 H 1.0947 0.2309 0.2430 0.101 Uiso 1 1 calc R
C18 C 0.9244(2) 0.26484(12) 0.26641(19) 0.0643(6) Uani 1 1 d .
H18 H 0.9563 0.2929 0.3222 0.077 Uiso 1 1 calc R
C19 C 0.4450(2) 0.25593(12) 0.43070(17) 0.0548(5) Uani 1 1 d .
C20 C 0.3209(2) 0.27583(14) 0.4284(2) 0.0703(7) Uani 1 1 d .
H20 H 0.2886 0.3144 0.3903 0.084 Uiso 1 1 calc R
C21 C 0.2437(3) 0.23933(17) 0.4818(3) 0.0905(9) Uani 1 1 d .
H21 H 0.1601 0.2533 0.4792 0.109 Uiso 1 1 calc R
C22 C 0.2903(3) 0.18251(18) 0.5384(3) 0.0968(10) Uani 1 1 d .
H22 H 0.2388 0.1584 0.5753 0.116 Uiso 1 1 calc R
C23 C 0.4128(3) 0.16112(16) 0.5406(2) 0.0901(9) Uani 1 1 d .
H23 H 0.4439 0.1221 0.5781 0.108 Uiso 1 1 calc R
C24 C 0.4897(3) 0.19752(13) 0.4873(2) 0.0693(7) Uani 1 1 d .
H24 H 0.5728 0.1828 0.4892 0.083 Uiso 1 1 calc R
C25 C 0.7873(2) 0.42917(11) 0.08498(16) 0.0538(5) Uani 1 1 d .
C26 C 0.8662(3) 0.38567(14) 0.0437(2) 0.0771(7) Uani 1 1 d .
H26 H 0.9291 0.3610 0.0871 0.092 Uiso 1 1 calc R
C27 C 0.8536(4) 0.37796(17) -0.0614(2) 0.0959(10) Uani 1 1 d .
H27 H 0.9087 0.3488 -0.0876 0.115 Uiso 1 1 calc R
C28 C 0.7619(4) 0.41243(17) -0.1260(2) 0.0987(11) Uani 1 1 d .
H28 H 0.7539 0.4070 -0.1964 0.118 Uiso 1 1 calc R
C29 C 0.6813(4) 0.45502(17) -0.0879(2) 0.0944(10) Uani 1 1 d .
H29 H 0.6174 0.4782 -0.1324 0.113 Uiso 1 1 calc R
C30 C 0.6943(3) 0.46387(14) 0.01663(18) 0.0709(7) Uani 1 1 d .
H30 H 0.6394 0.4937 0.0417 0.085 Uiso 1 1 calc R
C31 C 0.96295(19) 0.44320(10) 0.29751(15) 0.0475(5) Uani 1 1 d .
C32 C 0.9888(2) 0.43106(13) 0.40178(17) 0.0647(6) Uani 1 1 d .
H32 H 0.9229 0.4173 0.4337 0.078 Uiso 1 1 calc R
C33 C 1.1089(2) 0.43857(14) 0.46014(18) 0.0687(7) Uani 1 1 d .
H33 H 1.1228 0.4304 0.5303 0.082 Uiso 1 1 calc R
C34 C 1.2057(2) 0.45764(15) 0.4156(2) 0.0751(7) Uani 1 1 d .
H34 H 1.2866 0.4634 0.4550 0.090 Uiso 1 1 calc R
C35 C 1.1852(3) 0.4686(2) 0.3125(2) 0.1021(11) Uani 1 1 d .
H35 H 1.2528 0.4806 0.2814 0.122 Uiso 1 1 calc R
C36 C 1.0647(2) 0.46188(16) 0.2538(2) 0.0811(8) Uani 1 1 d .
H36 H 1.0519 0.4701 0.1837 0.097 Uiso 1 1 calc R

loop_
_atom_site_aniso_label
_atom_site_aniso_U_11
_atom_site_aniso_U_22
_atom_site_aniso_U_33
_atom_site_aniso_U_23
_atom_site_aniso_U_13
_atom_site_aniso_U_12
Si1 0.0445(3) 0.0469(3) 0.0438(3) 0.0009(2) 0.0068(2) -0.0023(2)
C1 0.0477(12) 0.0471(11) 0.0440(11) 0.0007(9) -0.0011(9) -0.0008(9)
C2 0.0676(15) 0.0509(13) 0.0584(14) 0.0047(10) 0.0026(11) -0.0026(11)
C3 0.0824(18) 0.0433(13) 0.0687(16) 0.0024(11) -0.0021(14) 0.0067(12)
C4 0.0682(16) 0.0561(15) 0.0667(15) -0.0059(12) 0.0023(13) 0.0181(12)
C5 0.0516(13) 0.0547(13) 0.0530(12) -0.0032(10) 0.0035(10) 0.0082(10)
C6 0.0428(11) 0.0450(11) 0.0419(11) -0.0019(9) -0.0024(9) 0.0027(9)
C7 0.0394(10) 0.0473(11) 0.0418(10) -0.0017(9) 0.0013(8) 0.0014(9)
C8 0.0405(10) 0.0470(11) 0.0405(10) -0.0021(9) 0.0042(8) 0.0011(9)
C9 0.0423(11) 0.0433(11) 0.0475(11) -0.0019(9) 0.0057(9) 0.0006(9)
C10 0.0520(12) 0.0431(11) 0.0598(13) -0.0016(10) 0.0123(10) -0.0027(9)
C11 0.0446(11) 0.0520(12) 0.0517(12) -0.0027(10) 0.0099(10) -0.0044(9)
C12 0.0431(11) 0.0503(12) 0.0530(12) -0.0044(10) 0.0111(9) 0.0019(9)
C13 0.0521(12) 0.0425(11) 0.0537(12) 0.0024(9) 0.0164(10) 0.0032(9)
C14 0.0656(15) 0.0625(15) 0.0701(16) -0.0118(12) 0.0182(12) -0.0021(12)
C15 0.090(2) 0.096(2) 0.091(2) -0.0384(17) 0.0289(17) 0.0025(17)
C16 0.092(2) 0.100(2) 0.109(2) -0.030(2) 0.040(2) 0.0237(19)
C17 0.0592(16) 0.089(2) 0.107(2) -0.0125(18) 0.0236(15) 0.0177(14)
C18 0.0540(14) 0.0654(15) 0.0736(16) -0.0090(12) 0.0122(12) 0.0086(11)
C19 0.0535(13) 0.0559(13) 0.0570(13) -0.0058(11) 0.0154(11) -0.0087(10)
C20 0.0585(15) 0.0694(16) 0.0867(18) -0.0003(14) 0.0231(13) -0.0052(12)
C21 0.0658(17) 0.102(2) 0.114(2) 0.000(2) 0.0414(17) -0.0150(16)
C22 0.097(2) 0.100(2) 0.105(2) 0.0117(19) 0.050(2) -0.0281(19)
C23 0.095(2) 0.082(2) 0.098(2) 0.0219(17) 0.0315(18) -0.0126(17)
C24 0.0687(16) 0.0631(15) 0.0792(17) 0.0078(13) 0.0215(13) -0.0078(12)
C25 0.0626(14) 0.0501(12) 0.0489(12) 0.0001(10) 0.0108(10) -0.0108(10)
C26 0.098(2) 0.0735(17) 0.0629(16) -0.0037(13) 0.0234(15) 0.0055(15)
C27 0.141(3) 0.084(2) 0.074(2) -0.0192(17) 0.050(2) -0.009(2)
C28 0.169(4) 0.080(2) 0.0479(16) -0.0061(15) 0.022(2) -0.031(2)
C29 0.131(3) 0.093(2) 0.0496(16) 0.0071(15) -0.0052(17) -0.013(2)
C30 0.0808(18) 0.0749(17) 0.0530(14) 0.0024(12) 0.0024(13) -0.0055(14)
C31 0.0463(11) 0.0467(11) 0.0498(12) 0.0035(9) 0.0096(9) -0.0004(9)
C32 0.0538(14) 0.0908(18) 0.0502(13) -0.0011(12) 0.0118(11) -0.0130(12)
C33 0.0622(15) 0.0933(19) 0.0465(13) 0.0013(12) 0.0003(11) -0.0030(14)
C34 0.0454(13) 0.102(2) 0.0724(17) 0.0128(15) -0.0026(12) -0.0027(13)
C35 0.0497(16) 0.168(3) 0.087(2) 0.041(2) 0.0072(15) -0.0206(18)
C36 0.0558(15) 0.123(2) 0.0618(15) 0.0314(15) 0.0035(12) -0.0140(15)

loop_
_atom_type_symbol
_atom_type_description
_atom_type_scat_dispersion_real
_atom_type_scat_dispersion_imag
_atom_type_scat_source
C C 0.0033 0.0016 'International Tables Vol C Tables 4.2.6.8 and 6.1.1.4'
H H 0.0000 0.0000 'International Tables Vol C Tables 4.2.6.8 and 6.1.1.4'
Si Si 0.0817 0.0704 'International Tables Vol C Tables 4.2.6.8 and 6.1.1.4'

loop_
_geom_angle_atom_site_label_1
_geom_angle_atom_site_label_2
_geom_angle_atom_site_label_3
_geom_angle
_geom_angle_publ_flag
C31 Si1 C25 112.48(10) yes
C31 Si1 C1 110.26(9) yes
C25 Si1 C1 113.97(10) yes
C31 Si1 C8 112.36(9) yes
C25 Si1 C8 114.76(9) yes
C1 Si1 C8 91.31(9) yes
C2 C1 C6 119.4(2) ?
C2 C1 Si1 130.95(18) ?
C6 C1 Si1 109.51(15) ?
C3 C2 C1 120.5(2) ?
C3 C2 H2 119.8 ?
C1 C2 H2 119.8 ?
C4 C3 C2 119.6(2) ?
C4 C3 H3 120.2 ?
C2 C3 H3 120.2 ?
C3 C4 C5 121.0(2) ?
C3 C4 H4 119.5 ?
C5 C4 H4 119.5 ?
C4 C5 C6 120.1(2) ?
C4 C5 H5 119.9 ?
C6 C5 H5 119.9 ?
C5 C6 C1 119.31(19) ?
C5 C6 C7 125.64(19) ?
C1 C6 C7 115.04(17) ?
C12 C7 C8 120.14(18) ?
C12 C7 C6 125.01(18) ?
C8 C7 C6 114.85(18) ?
C9 C8 C7 119.02(18) ?
C9 C8 Si1 131.76(15) ?
C7 C8 Si1 109.15(14) ?
C10 C9 C8 119.48(18) ?
C10 C9 C13 119.44(18) ?
C8 C9 C13 121.08(18) ?
C11 C10 C9 121.99(19) ?
C11 C10 H10 119.0 ?
C9 C10 H10 119.0 ?
C10 C11 C12 118.09(19) ?
C10 C11 C19 120.73(19) ?
C12 C11 C19 121.17(19) ?
C7 C12 C11 121.22(19) ?
C7 C12 H12 119.4 ?
C11 C12 H12 119.4 ?
C18 C13 C14 118.1(2) ?
C18 C13 C9 121.73(19) ?
C14 C13 C9 120.2(2) ?
C15 C14 C13 120.9(2) ?
C15 C14 H14 119.5 ?
C13 C14 H14 119.5 ?
C16 C15 C14 120.1(3) ?
C16 C15 H15 120.0 ?
C14 C15 H15 120.0 ?
C17 C16 C15 120.2(3) ?
C17 C16 H16 119.9 ?
C15 C16 H16 119.9 ?
C16 C17 C18 120.1(3) ?
C16 C17 H17 120.0 ?
C18 C17 H17 120.0 ?
C13 C18 C17 120.6(2) ?
C13 C18 H18 119.7 ?
C17 C18 H18 119.7 ?
C20 C19 C24 118.0(2) ?
C20 C19 C11 121.6(2) ?
C24 C19 C11 120.4(2) ?
C19 C20 C21 121.1(3) ?
C19 C20 H20 119.5 ?
C21 C20 H20 119.5 ?
C22 C21 C20 120.0(3) ?
C22 C21 H21 120.0 ?
C20 C21 H21 120.0 ?
C23 C22 C21 120.0(3) ?
C23 C22 H22 120.0 ?
C21 C22 H22 120.0 ?
C22 C23 C24 120.0(3) ?
C22 C23 H23 120.0 ?
C24 C23 H23 120.0 ?
C23 C24 C19 120.9(3) ?
C23 C24 H24 119.5 ?
C19 C24 H24 119.5 ?
C26 C25 C30 116.9(2) ?
C26 C25 Si1 122.19(18) ?
C30 C25 Si1 120.78(18) ?
C25 C26 C27 121.2(3) ?
C25 C26 H26 119.4 ?
C27 C26 H26 119.4 ?
C28 C27 C26 120.4(3) ?
C28 C27 H27 119.8 ?
C26 C27 H27 119.8 ?
C27 C28 C29 119.9(3) ?
C27 C28 H28 120.0 ?
C29 C28 H28 120.0 ?
C28 C29 C30 120.1(3) ?
C28 C29 H29 120.0 ?
C30 C29 H29 120.0 ?
C29 C30 C25 121.4(3) ?
C29 C30 H30 119.3 ?
C25 C30 H30 119.3 ?
C36 C31 C32 116.4(2) ?
C36 C31 Si1 123.97(17) ?
C32 C31 Si1 119.58(16) ?
C33 C32 C31 122.3(2) ?
C33 C32 H32 118.9 ?
C31 C32 H32 118.9 ?
C34 C33 C32 119.9(2) ?
C34 C33 H33 120.0 ?
C32 C33 H33 120.0 ?
C33 C34 C35 119.8(2) ?
C33 C34 H34 120.1 ?
C35 C34 H34 120.1 ?
C34 C35 C36 120.5(2) ?
C34 C35 H35 119.8 ?
C36 C35 H35 119.8 ?
C31 C36 C35 121.1(2) ?
C31 C36 H36 119.5 ?
C35 C36 H36 119.5 ?

loop_
_geom_bond_atom_site_label_1
_geom_bond_atom_site_label_2
_geom_bond_distance
_geom_bond_publ_flag
Si1 C31 1.859(2) yes
Si1 C25 1.861(2) yes
Si1 C1 1.870(2) yes
Si1 C8 1.874(2) yes
C1 C2 1.392(3) ?
C1 C6 1.404(3) ?
C2 C3 1.383(3) ?
C2 H2 0.9300 ?
C3 C4 1.372(3) ?
C3 H3 0.9300 ?
C4 C5 1.381(3) ?
C4 H4 0.9300 ?
C5 C6 1.387(3) ?
C5 H5 0.9300 ?
C6 C7 1.488(3) ?
C7 C12 1.384(3) ?
C7 C8 1.414(3) ?
C8 C9 1.396(3) ?
C9 C10 1.393(3) ?
C9 C13 1.490(3) ?
C10 C11 1.391(3) ?
C10 H10 0.9300 ?
C11 C12 1.395(3) ?
C11 C19 1.484(3) ?
C12 H12 0.9300 ?
C13 C18 1.377(3) ?
C13 C14 1.388(3) ?
C14 C15 1.374(3) ?
C14 H14 0.9300 ?
C15 C16 1.365(4) ?
C15 H15 0.9300 ?
C16 C17 1.362(4) ?
C16 H16 0.9300 ?
C17 C18 1.387(3) ?
C17 H17 0.9300 ?
C18 H18 0.9300 ?
C19 C20 1.379(3) ?
C19 C24 1.389(3) ?
C20 C21 1.382(4) ?
C20 H20 0.9300 ?
C21 C22 1.370(4) ?
C21 H21 0.9300 ?
C22 C23 1.371(4) ?
C22 H22 0.9300 ?
C23 C24 1.379(3) ?
C23 H23 0.9300 ?
C24 H24 0.9300 ?
C25 C26 1.378(3) ?
C25 C30 1.387(3) ?
C26 C27 1.385(4) ?
C26 H26 0.9300 ?
C27 C28 1.350(5) ?
C27 H27 0.9300 ?
C28 C29 1.358(5) ?
C28 H28 0.9300 ?
C29 C30 1.381(4) ?
C29 H29 0.9300 ?
C30 H30 0.9300 ?
C31 C36 1.378(3) ?
C31 C32 1.381(3) ?
C32 C33 1.377(3) ?
C32 H32 0.9300 ?
C33 C34 1.341(3) ?
C33 H33 0.9300 ?
C34 C35 1.363(4) ?
C34 H34 0.9300 ?
C35 C36 1.381(4) ?
C35 H35 0.9300 ?
C36 H36 0.9300 ?

loop_
_geom_torsion_atom_site_label_1
_geom_torsion_atom_site_label_2
_geom_torsion_atom_site_label_3
_geom_torsion_atom_site_label_4
_geom_torsion
C31 Si1 C1 C2 65.0(2)
C25 Si1 C1 C2 -62.6(2)
C8 Si1 C1 C2 179.5(2)
C31 Si1 C1 C6 -111.05(15)
C25 Si1 C1 C6 121.36(14)
C8 Si1 C1 C6 3.41(14)
C6 C1 C2 C3 0.9(3)
Si1 C1 C2 C3 -174.84(17)
C1 C2 C3 C4 -0.3(3)
C2 C3 C4 C5 -0.7(4)
C3 C4 C5 C6 1.1(3)
C4 C5 C6 C1 -0.5(3)
C4 C5 C6 C7 179.6(2)
C2 C1 C6 C5 -0.5(3)
Si1 C1 C6 C5 176.12(15)
C2 C1 C6 C7 179.46(18)
Si1 C1 C6 C7 -4.0(2)
C5 C6 C7 C12 2.9(3)
C1 C6 C7 C12 -177.05(18)
C5 C6 C7 C8 -177.57(18)
C1 C6 C7 C8 2.5(2)
C12 C7 C8 C9 2.4(3)
C6 C7 C8 C9 -177.16(17)
C12 C7 C8 Si1 179.85(15)
C6 C7 C8 Si1 0.3(2)
C31 Si1 C8 C9 -72.5(2)
C25 Si1 C8 C9 57.7(2)
C1 Si1 C8 C9 174.9(2)
C31 Si1 C8 C7 110.53(14)
C25 Si1 C8 C7 -119.31(15)
C1 Si1 C8 C7 -2.05(14)
C7 C8 C9 C10 -1.7(3)
Si1 C8 C9 C10 -178.40(16)
C7 C8 C9 C13 177.38(18)
Si1 C8 C9 C13 0.7(3)
C8 C9 C10 C11 -0.6(3)
C13 C9 C10 C11 -179.71(19)
C9 C10 C11 C12 2.2(3)
C9 C10 C11 C19 -176.57(19)
C8 C7 C12 C11 -0.9(3)
C6 C7 C12 C11 178.65(19)
C10 C11 C12 C7 -1.4(3)
C19 C11 C12 C7 177.35(19)
C10 C9 C13 C18 -116.7(2)
C8 C9 C13 C18 64.2(3)
C10 C9 C13 C14 63.2(3)
C8 C9 C13 C14 -115.9(2)
C18 C13 C14 C15 -0.4(4)
C9 C13 C14 C15 179.7(2)
C13 C14 C15 C16 0.4(5)
C14 C15 C16 C17 0.2(5)
C15 C16 C17 C18 -0.8(5)
C14 C13 C18 C17 -0.2(4)
C9 C13 C18 C17 179.7(2)
C16 C17 C18 C13 0.8(4)
C10 C11 C19 C20 -143.1(2)
C12 C11 C19 C20 38.2(3)
C10 C11 C19 C24 38.2(3)
C12 C11 C19 C24 -140.5(2)
C24 C19 C20 C21 0.8(4)
C11 C19 C20 C21 -177.9(2)
C19 C20 C21 C22 0.2(5)
C20 C21 C22 C23 -1.1(5)
C21 C22 C23 C24 1.1(5)
C22 C23 C24 C19 -0.1(5)
C20 C19 C24 C23 -0.9(4)
C11 C19 C24 C23 177.8(2)
C31 Si1 C25 C26 44.1(2)
C1 Si1 C25 C26 170.51(19)
C8 Si1 C25 C26 -86.0(2)
C31 Si1 C25 C30 -140.16(19)
C1 Si1 C25 C30 -13.7(2)
C8 Si1 C25 C30 89.7(2)
C30 C25 C26 C27 0.8(4)
Si1 C25 C26 C27 176.8(2)
C25 C26 C27 C28 -0.9(5)
C26 C27 C28 C29 0.0(5)
C27 C28 C29 C30 0.9(5)
C28 C29 C30 C25 -1.0(4)
C26 C25 C30 C29 0.1(4)
Si1 C25 C30 C29 -175.8(2)
C25 Si1 C31 C36 19.5(2)
C1 Si1 C31 C36 -108.9(2)
C8 Si1 C31 C36 150.8(2)
C25 Si1 C31 C32 -162.98(18)
C1 Si1 C31 C32 68.6(2)
C8 Si1 C31 C32 -31.7(2)
C36 C31 C32 C33 1.4(4)
Si1 C31 C32 C33 -176.3(2)
C31 C32 C33 C34 -0.7(4)
C32 C33 C34 C35 -0.9(5)
C33 C34 C35 C36 1.7(5)
C32 C31 C36 C35 -0.6(4)
Si1 C31 C36 C35 176.9(3)
C34 C35 C36 C31 -0.9(5)
